data_4102754
loop_
_publ_author_name
'Ling Zhou'
'Chong Kiat Tan'
'Jing Zhou'
'Ying-Yeung Yeung'

_publ_section_title
;
 Facile, Efficient, and Catalyst-Free Electrophilic Aminoalkoxylation of
 Olefins: Scope and Application
;
_journal_name_full 'Journal of the American Chemical Society'
_journal_page_first 10245
_journal_page_last 10247
_journal_paper_doi 10.1021/ja104168q
_journal_volume 132
_journal_year 2010
_chemical_formula_sum 'C17 H23 Br N2 O5 S'
_space_group_IT_number 2
_symmetry_cell_setting triclinic
_symmetry_Int_Tables_number 2
_symmetry_space_group_name_Hall '-P 1'
_symmetry_space_group_name_H-M 'P -1'
_cell_angle_alpha 81.172(2)
_cell_angle_beta 76.333(2)
_cell_angle_gamma 71.019(2)
_cell_formula_units_Z 2
_cell_length_a 7.7882(6)
_cell_length_b 10.5910(9)
_cell_length_c 13.0638(11)
_cell_volume 986.67(14)
_cod_data_source_file ja104168q_si_001.cif
_cod_data_source_block a102
_cod_original_cell_volume 986.674
_cod_original_formula_sum 'C17 H23 N2 O5 S Br'
_cod_database_code 4102754

loop_
_symmetry_equiv_pos_site_id
_symmetry_equiv_pos_as_xyz
1 x,y,z
2 -x,-y,-z

loop_
_atom_site_label
_atom_site_type_symbol
_atom_site_fract_x
_atom_site_fract_y
_atom_site_fract_z
Br1 Br 0.37135(16) 0.27000(14) 1.09090(9)
C13 C 0.7394(16) 0.2024(15) 1.1071(12)
H13A H 0.7304 0.1129 1.1081
H13B H 0.7007 0.2291 1.1788
C14 C 0.9430(13) 0.2049(9) 1.0603(7)
H14 H 1.0314 0.1693 1.1024
C15 C 0.9929(12) 0.2547(10) 0.9648(7)
H15 H 1.1176 0.2490 0.9425
C16 C 0.8678(19) 0.322(3) 0.886(2)
H16A H 0.9311 0.2945 0.8154
H16B H 0.8366 0.4182 0.8837
C17 C 0.718(3) 0.1323(13) 0.9002(14)
H17A H 0.6006 0.1147 0.9196
H17B H 0.8016 0.0719 0.9420
H17C H 0.7683 0.1196 0.8267
S1 S 0.05347(18) 0.69361(14) 0.51506(10)
N1 N -0.7093(7) 1.0424(6) 0.6796(4)
N2 N 0.1033(7) 0.5750(5) 0.6066(4)
H1N H 0.052(9) 0.527(6) 0.594(5)
O1 O -0.7239(7) 1.1437(6) 0.7178(5)
O2 O -0.8403(6) 1.0064(5) 0.6735(4)
O3 O 0.0466(5) 0.6304(4) 0.4269(3)
O4 O 0.1759(5) 0.7722(4) 0.4998(3)
O5 O 0.5510(5) 0.3733(4) 0.8692(3)
C1 C -0.5199(7) 0.9551(6) 0.6387(4)
C2 C -0.5022(7) 0.8391(5) 0.5960(4)
H2 H -0.6058 0.8154 0.5930
C3 C -0.3261(7) 0.7598(6) 0.5582(4)
H3 H -0.3087 0.6802 0.5298
C4 C -0.1742(7) 0.7987(5) 0.5625(4)
C5 C -0.1956(8) 0.9162(5) 0.6045(5)
H5 H -0.0926 0.9412 0.6065
C6 C -0.3729(8) 0.9963(6) 0.6435(5)
H6 H -0.3913 1.0759 0.6723
C7 C 0.1009(8) 0.6085(6) 0.7130(4)
H7A H -0.0230 0.6239 0.7557
H7B H 0.1350 0.6901 0.7068
C8 C 0.2351(8) 0.4956(6) 0.7660(4)
H8A H 0.2116 0.4121 0.7623
H8B H 0.2137 0.5104 0.8400
C9 C 0.4357(8) 0.4831(7) 0.7159(4)
H9A H 0.4534 0.4796 0.6403
H9B H 0.4633 0.5623 0.7273
C10 C 0.5700(9) 0.3601(8) 0.7599(5)
H10A H 0.5422 0.2800 0.7512
H10B H 0.6959 0.3532 0.7229
C11 C 0.6911(8) 0.2784(6) 0.9201(4)
C12 C 0.6193(8) 0.2994(6) 1.0368(4)
H12 H 0.6099 0.3910 1.0481
